data_7027407
loop_
_publ_author_name
'Braga, Dario'
'Benedi, Oscar'
'Maini, Lucia'
'Grepioni, Fabrizia'

_publ_section_title
;
 Organometallic crystal engineering with multidentate building blocks and
 template guest size effect. Supra-anionic organic frameworks obtained
 from cyclobutane-1,2,3,4-tetracarboxylic and trans-acotinic
 acids&#x200A;&#x2020;
;
_journal_issue 15
_journal_name_full 'Journal of the Chemical Society, Dalton Transactions'
_journal_page_first 2611
_journal_paper_doi 10.1039/a902258i
_journal_year 1999
_chemical_formula_sum 'C20 H21 Cr O9'
_chemical_formula_weight 457.37
_chemical_name_systematic
; 
 ? 
;
_space_group_IT_number 14
_symmetry_cell_setting monoclinic
_symmetry_space_group_name_Hall '-P 2yab'
_symmetry_space_group_name_H-M 'P 1 21/a 1'
_atom_sites_solution_hydrogens geom
_atom_sites_solution_primary direct
_atom_sites_solution_secondary difmap
_audit_creation_method SHELXL-97
_cell_angle_alpha 90.00
_cell_angle_beta 112.63(7)
_cell_angle_gamma 90.00
_cell_formula_units_Z 4
_cell_length_a 13.240(10)
_cell_length_b 13.79(2)
_cell_length_c 11.200(10)
_cell_measurement_temperature 223(2)
_cell_volume 1887(4)
_computing_structure_refinement 'SHELXL-97 (Sheldrick, 1997)'
_computing_structure_solution 'SHELXS-97 (Sheldrick, 1990)'
_diffrn_ambient_temperature 223(2)
_diffrn_measured_fraction_theta_full 0.997
_diffrn_measured_fraction_theta_max 0.997
_diffrn_radiation_monochromator graphite
_diffrn_radiation_source 'fine-focus sealed tube'
_diffrn_radiation_type MoK\a
_diffrn_radiation_wavelength 0.71069
_diffrn_reflns_av_R_equivalents 0.1971
_diffrn_reflns_av_sigmaI/netI 0.6091
_diffrn_reflns_limit_h_max 16
_diffrn_reflns_limit_h_min -17
_diffrn_reflns_limit_k_max 18
_diffrn_reflns_limit_k_min 0
_diffrn_reflns_limit_l_max 14
_diffrn_reflns_limit_l_min 0
_diffrn_reflns_number 4762
_diffrn_reflns_theta_full 27.98
_diffrn_reflns_theta_max 28.00
_diffrn_reflns_theta_min 3.00
_exptl_absorpt_coefficient_mu 0.660
_exptl_absorpt_correction_T_max 1.00
_exptl_absorpt_correction_T_min 0.84
_exptl_absorpt_correction_type psi-scan
_exptl_crystal_density_diffrn 1.610
_exptl_crystal_density_method 'not measured'
_exptl_crystal_F_000 948
_refine_diff_density_max 0.488
_refine_diff_density_min -0.586
_refine_diff_density_rms 0.105
_refine_ls_extinction_method none
_refine_ls_goodness_of_fit_all 0.926
_refine_ls_goodness_of_fit_ref 0.926
_refine_ls_hydrogen_treatment mixed
_refine_ls_matrix_type full
_refine_ls_number_parameters 247
_refine_ls_number_reflns 4537
_refine_ls_number_restraints 0
_refine_ls_restrained_S_all 0.926
_refine_ls_R_factor_all 0.4195
_refine_ls_R_factor_gt 0.0860
_refine_ls_shift/su_max 0.002
_refine_ls_shift/su_mean 0.001
_refine_ls_structure_factor_coef Fsqd
_refine_ls_weighting_details 'calc w=1/[\s^2^(Fo^2^)+(0.0727P)^2^+0.0000P] where P=(Fo^2^+2Fc^2^)/3'
_refine_ls_weighting_scheme calc
_refine_ls_wR_factor_gt 0.1551
_refine_ls_wR_factor_ref 0.2616
_reflns_number_gt 898
_reflns_number_total 4537
_reflns_threshold_expression >2sigma(I)
_cod_data_source_file 902258isup1.cif
_cod_data_source_block crtetra
_cod_depositor_comments
;
The following automatic conversions were performed:

'_symmetry_cell_setting' value 'Monoclinic' changed to 'monoclinic'
according to /home/saulius/struct/CIF-dictionaries/cif_core.dic
dictionary named 'cif_core.dic' version 2.4.2 from 2011-04-26.

Automatic conversion script
Id: cif_fix_values 1891 2012-01-12 08:04:46Z andrius 
;
_cod_original_sg_symbol_H-M P2(1)/a
_cod_database_code 7027407

loop_
_symmetry_equiv_pos_as_xyz
'x, y, z'
'-x+1/2, y+1/2, -z'
'-x, -y, -z'
'x-1/2, -y-1/2, z'

loop_
_atom_site_label
_atom_site_type_symbol
_atom_site_fract_x
_atom_site_fract_y
_atom_site_fract_z
_atom_site_U_iso_or_equiv
_atom_site_adp_type
_atom_site_occupancy
_atom_site_symmetry_multiplicity
_atom_site_calc_flag
_atom_site_refinement_flags
Cr1 Cr -0.04899(15) -0.17200(16) 0.15310(18) 0.0302(6) Uani 1 1 d .
C1 C 0.1034(6) -0.2033(8) 0.3100(7) 0.051(4) Uani 1 1 d G
H1 H 0.1192 -0.2177 0.3965 0.061 Uiso 1 1 calc R
C2 C 0.1043(6) -0.1076(6) 0.2715(8) 0.042(4) Uani 1 1 d G
H2 H 0.1208 -0.0579 0.3323 0.050 Uiso 1 1 calc R
C3 C 0.0807(6) -0.0861(6) 0.1423(10) 0.042(4) Uani 1 1 d G
H3 H 0.0814 -0.0220 0.1166 0.050 Uiso 1 1 calc R
C4 C 0.0562(6) -0.1603(8) 0.0516(7) 0.051(4) Uani 1 1 d G
H4 H 0.0404 -0.1459 -0.0349 0.061 Uiso 1 1 calc R
C5 C 0.0552(6) -0.2560(7) 0.0900(9) 0.042(4) Uani 1 1 d G
H5 H 0.0388 -0.3057 0.0293 0.051 Uiso 1 1 calc R
C6 C 0.0788(6) -0.2775(5) 0.2192(11) 0.053(4) Uani 1 1 d G
H6 H 0.0782 -0.3416 0.2450 0.064 Uiso 1 1 calc R
C7 C -0.1528(7) -0.1960(14) 0.2542(9) 0.085(8) Uani 1 1 d G
H7 H -0.1370 -0.2174 0.3382 0.102 Uiso 1 1 calc R
C8 C -0.1763(7) -0.2626(7) 0.1540(16) 0.072(6) Uani 1 1 d G
H8 H -0.1763 -0.3286 0.1709 0.087 Uiso 1 1 calc R
C9 C -0.1999(6) -0.2305(9) 0.0285(12) 0.056(4) Uani 1 1 d G
H9 H -0.2156 -0.2751 -0.0386 0.067 Uiso 1 1 calc R
C10 C -0.1999(7) -0.1318(11) 0.0032(10) 0.072(6) Uani 1 1 d G
H10 H -0.2156 -0.1104 -0.0808 0.086 Uiso 1 1 calc R
C11 C -0.1764(8) -0.0652(6) 0.1034(18) 0.084(6) Uani 1 1 d G
H11 H -0.1764 0.0008 0.0865 0.101 Uiso 1 1 calc R
C12 C -0.1528(7) -0.0973(12) 0.2290(14) 0.108(9) Uani 1 1 d G
H12 H -0.1371 -0.0527 0.2960 0.130 Uiso 1 1 calc R
C25 C 0.1122(7) 0.3617(7) 0.4185(9) 0.013(2) Uani 1 1 d .
H25 H 0.1355 0.3281 0.5019 0.015 Uiso 1 1 calc R
C26 C -0.0131(8) 0.3776(7) 0.3659(10) 0.022(3) Uani 1 1 d .
H26 H -0.0437 0.3715 0.4325 0.027 Uiso 1 1 calc R
C27 C -0.0292(8) 0.2851(8) 0.2812(11) 0.026(3) Uani 1 1 d .
H27 H -0.0734 0.2973 0.1896 0.032 Uiso 1 1 calc R
C28 C 0.0958(8) 0.2873(8) 0.3118(10) 0.022(3) Uani 1 1 d .
H28 H 0.1085 0.3183 0.2401 0.026 Uiso 1 1 calc R
C29 C 0.1845(8) 0.4497(8) 0.4322(11) 0.022(3) Uani 1 1 d .
C30 C -0.0486(8) 0.4677(9) 0.2868(12) 0.030(3) Uani 1 1 d .
C31 C -0.0704(9) 0.2022(8) 0.3334(13) 0.032(3) Uani 1 1 d .
C32 C 0.1521(9) 0.1882(10) 0.3397(11) 0.032(3) Uani 1 1 d .
O1 O 0.2546(6) 0.4488(6) 0.3841(9) 0.046(3) Uani 1 1 d .
O2 O 0.1689(5) 0.5196(5) 0.4962(7) 0.030(2) Uani 1 1 d .
O3 O -0.0210(7) 0.4869(6) 0.1983(8) 0.045(3) Uani 1 1 d .
O4 O -0.1145(6) 0.5272(6) 0.3146(8) 0.044(2) Uani 1 1 d .
O5 O -0.1718(6) 0.1791(7) 0.2724(8) 0.063(3) Uani 1 1 d .
O6 O -0.0178(8) 0.1696(8) 0.4391(9) 0.077(3) Uani 1 1 d .
O7 O 0.2258(5) 0.1798(6) 0.4565(7) 0.038(2) Uani 1 1 d .
O8 O 0.1272(8) 0.1234(7) 0.2588(8) 0.069(3) Uani 1 1 d .
H20 H 0.1400 0.4854 0.5748 0.050 Uiso 1 1 d .
H70 H 0.2594 0.1023 0.4672 0.050 Uiso 1 1 d .
O9 O -0.3898(13) 0.0627(13) 0.0557(17) 0.202(8) Uani 1 1 d .

loop_
_atom_site_aniso_label
_atom_site_aniso_U_11
_atom_site_aniso_U_22
_atom_site_aniso_U_33
_atom_site_aniso_U_23
_atom_site_aniso_U_13
_atom_site_aniso_U_12
Cr1 0.0256(10) 0.0358(13) 0.0277(11) 0.0013(12) 0.0087(8) 0.0019(12)
C1 0.022(7) 0.072(12) 0.036(8) 0.016(8) -0.014(6) 0.012(7)
C2 0.031(7) 0.049(10) 0.028(8) -0.017(7) -0.009(6) -0.012(7)
C3 0.025(7) 0.043(10) 0.055(10) 0.009(8) 0.011(7) -0.012(6)
C4 0.023(7) 0.089(13) 0.042(9) 0.018(10) 0.014(6) 0.005(9)
C5 0.041(8) 0.039(10) 0.054(10) -0.015(8) 0.026(7) 0.003(7)
C6 0.016(7) 0.063(12) 0.078(11) 0.016(10) 0.015(7) -0.001(7)
C7 0.031(9) 0.18(2) 0.047(11) 0.038(14) 0.017(8) -0.013(13)
C8 0.022(8) 0.072(13) 0.106(15) 0.059(13) 0.007(9) -0.013(8)
C9 0.016(7) 0.067(12) 0.067(12) -0.023(10) -0.003(7) -0.014(8)
C10 0.025(8) 0.138(19) 0.047(10) 0.042(12) 0.008(7) 0.009(10)
C11 0.058(11) 0.062(14) 0.14(2) 0.006(14) 0.042(14) 0.034(9)
C12 0.056(12) 0.20(3) 0.075(16) -0.037(16) 0.030(12) 0.015(16)
C25 0.024(6) 0.008(6) 0.008(5) -0.001(4) 0.007(4) 0.001(4)
C26 0.028(6) 0.014(7) 0.032(7) 0.000(6) 0.019(5) -0.001(5)
C27 0.019(6) 0.030(8) 0.032(7) 0.002(6) 0.012(5) 0.002(5)
C28 0.022(6) 0.013(7) 0.033(7) 0.002(5) 0.014(5) -0.001(5)
C29 0.021(6) 0.013(7) 0.029(7) -0.001(6) 0.005(5) -0.006(5)
C30 0.015(6) 0.023(8) 0.047(8) 0.000(7) 0.007(6) 0.010(6)
C31 0.024(7) 0.015(8) 0.052(9) 0.003(6) 0.008(6) -0.008(5)
C32 0.029(7) 0.036(10) 0.033(8) 0.007(7) 0.013(6) -0.004(6)
O1 0.036(5) 0.033(6) 0.084(7) -0.025(5) 0.041(5) -0.012(4)
O2 0.024(4) 0.024(5) 0.046(5) -0.016(4) 0.018(4) -0.006(4)
O3 0.063(6) 0.036(6) 0.051(6) 0.024(5) 0.038(5) 0.018(5)
O4 0.046(5) 0.036(6) 0.057(6) 0.019(5) 0.029(5) 0.023(5)
O5 0.030(5) 0.070(7) 0.076(7) 0.029(6) 0.007(4) -0.012(6)
O6 0.067(7) 0.088(8) 0.063(7) 0.039(7) 0.011(5) -0.014(7)
O7 0.037(5) 0.026(5) 0.032(5) -0.009(5) -0.007(4) 0.004(4)
O8 0.099(8) 0.040(7) 0.043(6) -0.020(5) -0.002(5) 0.015(6)
O9 0.188(17) 0.23(2) 0.200(17) -0.019(16) 0.083(14) -0.024(14)

loop_
_atom_type_symbol
_atom_type_description
_atom_type_scat_dispersion_real
_atom_type_scat_dispersion_imag
_atom_type_scat_source
C C 0.0033 0.0016 'International Tables Vol C Tables 4.2.6.8 and 6.1.1.4'
H H 0.0000 0.0000 'International Tables Vol C Tables 4.2.6.8 and 6.1.1.4'
O O 0.0106 0.0060 'International Tables Vol C Tables 4.2.6.8 and 6.1.1.4'
Cr Cr 0.3209 0.6236 'International Tables Vol C Tables 4.2.6.8 and 6.1.1.4'

loop_
_geom_angle_atom_site_label_1
_geom_angle_atom_site_label_2
_geom_angle_atom_site_label_3
_geom_angle
_geom_angle_publ_flag
C8 Cr1 C9 38.56(14) yes
C8 Cr1 C7 38.48(15) yes
C9 Cr1 C7 69.5(2) yes
C8 Cr1 C4 138.0(6) yes
C9 Cr1 C4 109.0(4) yes
C7 Cr1 C4 175.4(7) yes
C8 Cr1 C5 107.6(5) yes
C9 Cr1 C5 98.2(3) yes
C7 Cr1 C5 137.1(6) yes
C4 Cr1 C5 38.31(13) yes
C8 Cr1 C3 176.2(6) yes
C9 Cr1 C3 139.1(5) yes
C7 Cr1 C3 145.3(6) yes
C4 Cr1 C3 38.24(12) yes
C5 Cr1 C3 69.05(19) yes
C8 Cr1 C10 69.36(19) yes
C9 Cr1 C10 38.29(14) yes
C7 Cr1 C10 81.80(18) yes
C4 Cr1 C10 99.7(3) yes
C5 Cr1 C10 114.4(5) yes
C3 Cr1 C10 110.1(4) yes
C8 Cr1 C6 97.1(4) yes
C9 Cr1 C6 113.0(5) yes
C7 Cr1 C6 107.4(5) yes
C4 Cr1 C6 68.96(18) yes
C5 Cr1 C6 38.11(13) yes
C3 Cr1 C6 81.37(18) yes
C10 Cr1 C6 145.9(6) yes
C8 Cr1 C12 69.2(2) yes
C9 Cr1 C12 81.80(18) yes
C7 Cr1 C12 38.14(15) yes
C4 Cr1 C12 146.5(6) yes
C5 Cr1 C12 174.9(7) yes
C3 Cr1 C12 114.2(5) yes
C10 Cr1 C12 68.7(2) yes
C6 Cr1 C12 137.3(6) yes
C8 Cr1 C11 81.80(19) yes
C9 Cr1 C11 69.0(2) yes
C7 Cr1 C11 68.8(2) yes
C4 Cr1 C11 115.0(5) yes
C5 Cr1 C11 146.7(6) yes
C3 Cr1 C11 100.0(4) yes
C10 Cr1 C11 37.95(14) yes
C6 Cr1 C11 175.1(6) yes
C12 Cr1 C11 37.88(15) yes
C8 Cr1 C2 144.5(5) yes
C9 Cr1 C2 176.9(6) yes
C7 Cr1 C2 112.9(5) yes
C4 Cr1 C2 68.82(18) yes
C5 Cr1 C2 81.37(17) yes
C3 Cr1 C2 37.97(12) yes
C10 Cr1 C2 139.3(5) yes
C6 Cr1 C2 68.44(18) yes
C12 Cr1 C2 98.9(4) yes
C11 Cr1 C2 109.8(4) yes
C8 Cr1 C1 112.3(4) yes
C9 Cr1 C1 144.8(5) yes
C7 Cr1 C1 97.4(3) yes
C4 Cr1 C1 81.37(17) yes
C5 Cr1 C1 68.66(18) yes
C3 Cr1 C1 68.52(18) yes
C10 Cr1 C1 176.2(6) yes
C6 Cr1 C1 37.85(12) yes
C12 Cr1 C1 108.5(5) yes
C11 Cr1 C1 138.4(6) yes
C2 Cr1 C1 37.79(13) yes
C2 C1 C6 120.0 yes
C2 C1 Cr1 70.9(3) yes
C6 C1 Cr1 70.6(3) yes
C2 C1 H1 120.0 yes
C6 C1 H1 120.0 yes
Cr1 C1 H1 131.2 yes
C1 C2 C3 120.0 yes
C1 C2 Cr1 71.3(3) yes
C3 C2 Cr1 70.4(3) yes
C1 C2 H2 120.0 yes
C3 C2 H2 120.0 yes
Cr1 C2 H2 131.1 yes
C2 C3 C4 120.0 yes
C2 C3 Cr1 71.7(3) yes
C4 C3 Cr1 70.4(3) yes
C2 C3 H3 120.0 yes
C4 C3 H3 120.0 yes
Cr1 C3 H3 130.5 yes
C3 C4 C5 120.0 yes
C3 C4 Cr1 71.3(3) yes
C5 C4 Cr1 71.0(3) yes
C3 C4 H4 120.0 yes
C5 C4 H4 120.0 yes
Cr1 C4 H4 130.2 yes
C4 C5 C6 120.0 yes
C4 C5 Cr1 70.7(3) yes
C6 C5 Cr1 71.6(3) yes
C4 C5 H5 120.0 yes
C6 C5 H5 120.0 yes
Cr1 C5 H5 130.3 yes
C5 C6 C1 120.0 yes
C5 C6 Cr1 70.3(3) yes
C1 C6 Cr1 71.5(3) yes
C5 C6 H6 120.0 yes
C1 C6 H6 120.0 yes
Cr1 C6 H6 130.8 yes
C8 C7 C12 120.0 yes
C8 C7 Cr1 70.2(3) yes
C12 C7 Cr1 71.8(3) yes
C8 C7 H7 120.0 yes
C12 C7 H7 120.0 yes
Cr1 C7 H7 130.7 yes
C9 C8 C7 120.0 yes
C9 C8 Cr1 71.0(3) yes
C7 C8 Cr1 71.3(3) yes
C9 C8 H8 120.0 yes
C7 C8 H8 120.0 yes
Cr1 C8 H8 130.2 yes
C8 C9 C10 120.0 yes
C8 C9 Cr1 70.5(3) yes
C10 C9 Cr1 71.7(3) yes
C8 C9 H9 120.0 yes
C10 C9 H9 120.0 yes
Cr1 C9 H9 130.4 yes
C11 C10 C9 120.0 yes
C11 C10 Cr1 71.6(3) yes
C9 C10 Cr1 70.0(3) yes
C11 C10 H10 120.0 yes
C9 C10 H10 120.0 yes
Cr1 C10 H10 131.1 yes
C10 C11 C12 120.0 yes
C10 C11 Cr1 70.4(3) yes
C12 C11 Cr1 70.8(3) yes
C10 C11 H11 120.0 yes
C12 C11 H11 120.0 yes
Cr1 C11 H11 131.6 yes
C11 C12 C7 120.0 yes
C11 C12 Cr1 71.3(3) yes
C7 C12 Cr1 70.1(3) yes
C11 C12 H12 120.0 yes
C7 C12 H12 120.0 yes
Cr1 C12 H12 131.4 yes
C29 C25 C28 120.8(9) yes
C29 C25 C26 117.9(8) yes
C28 C25 C26 89.3(7) yes
C29 C25 H25 109.1 yes
C28 C25 H25 109.1 yes
C26 C25 H25 109.1 yes
C30 C26 C25 112.9(8) yes
C30 C26 C27 112.5(9) yes
C25 C26 C27 89.5(7) yes
C30 C26 H26 113.3 yes
C25 C26 H26 113.3 yes
C27 C26 H26 113.3 yes
C31 C27 C28 116.8(9) yes
C31 C27 C26 112.1(9) yes
C28 C27 C26 88.0(8) yes
C31 C27 H27 112.6 yes
C28 C27 H27 112.6 yes
C26 C27 H27 112.6 yes
C25 C28 C32 121.9(9) yes
C25 C28 C27 90.3(8) yes
C32 C28 C27 114.9(9) yes
C25 C28 H28 109.4 yes
C32 C28 H28 109.4 yes
C27 C28 H28 109.4 yes
O1 C29 O2 124.5(10) yes
O1 C29 C25 119.8(10) yes
O2 C29 C25 115.7(10) yes
O3 C30 O4 119.5(12) yes
O3 C30 C26 122.9(11) yes
O4 C30 C26 117.6(11) yes
O6 C31 O5 121.2(12) yes
O6 C31 C27 120.9(11) yes
O5 C31 C27 116.6(11) yes
O8 C32 O7 124.2(12) yes
O8 C32 C28 122.0(10) yes
O7 C32 C28 113.8(11) yes
C29 O2 H20 106.7 yes
C32 O7 H70 107.4 yes

loop_
_geom_bond_atom_site_label_1
_geom_bond_atom_site_label_2
_geom_bond_distance
_geom_bond_publ_flag
Cr1 C8 2.101(8) yes
Cr1 C9 2.108(8) yes
Cr1 C7 2.116(9) yes
Cr1 C4 2.116(7) yes
Cr1 C5 2.120(7) yes
Cr1 C3 2.128(7) yes
Cr1 C10 2.130(8) yes
Cr1 C6 2.137(7) yes
Cr1 C12 2.138(9) yes
Cr1 C11 2.145(9) yes
Cr1 C2 2.144(7) yes
Cr1 C1 2.149(7) yes
C1 C2 1.3900 yes
C1 C6 1.3900 yes
C1 H1 0.9300 yes
C2 C3 1.3900 yes
C2 H2 0.9300 yes
C3 C4 1.3900 yes
C3 H3 0.9300 yes
C4 C5 1.3900 yes
C4 H4 0.9300 yes
C5 C6 1.3900 yes
C5 H5 0.9300 yes
C6 H6 0.9300 yes
C7 C8 1.3900 yes
C7 C12 1.3900 yes
C7 H7 0.9300 yes
C8 C9 1.3900 yes
C8 H8 0.9300 yes
C9 C10 1.3900 yes
C9 H9 0.9300 yes
C10 C11 1.3900 yes
C10 H10 0.9300 yes
C11 C12 1.3900 yes
C11 H11 0.9300 yes
C12 H12 0.9300 yes
C25 C29 1.516(13) yes
C25 C28 1.525(13) yes
C25 C26 1.548(13) yes
C25 H25 0.9800 yes
C26 C30 1.493(15) yes
C26 C27 1.555(14) yes
C26 H26 0.9800 yes
C27 C31 1.481(15) yes
C27 C28 1.555(13) yes
C27 H27 0.9800 yes
C28 C32 1.530(15) yes
C28 H28 0.9800 yes
C29 O1 1.240(12) yes
C29 O2 1.264(12) yes
C30 O3 1.210(13) yes
C30 O4 1.320(12) yes
C31 O6 1.205(13) yes
C31 O5 1.291(12) yes
C32 O8 1.224(13) yes
C32 O7 1.302(12) yes
O2 H20 1.1846 yes
O7 H70 1.1467 yes
